data_2229549
loop_
_publ_author_name
'Lush, Shie Fu'
'Chen, Chong Wei'
'Yang, Chieh'
'Shen, Fwu Ming'

_publ_section_title
;
 4-Amino-3-methylbenzoic acid--1,2-bis(4-pyridyl)ethane (1/1)
;
_journal_coeditor_code XU5156
_journal_issue 3
_journal_name_full 'Acta Crystallographica Section E'
_journal_page_first o652
_journal_paper_doi 10.1107/S1600536811005381
_journal_volume 67
_journal_year 2011
_chemical_formula_iupac 'C12 H12 N2, C8 H9 N O2'
_chemical_formula_moiety 'C12 H12 N2, C8 H9 N O2'
_chemical_formula_sum 'C20 H21 N3 O2'
_chemical_formula_weight 335.40
_chemical_name_systematic
;
4-Amino-3-methylbenzoic acid--1,2-bis(4-pyridyl)ethane (1/1)
;
_space_group_IT_number 14
_symmetry_cell_setting monoclinic
_symmetry_space_group_name_Hall '-P 2ybc'
_symmetry_space_group_name_H-M 'P 1 21/c 1'
_atom_sites_solution_hydrogens geom
_atom_sites_solution_primary direct
_atom_sites_solution_secondary difmap
_cell_angle_alpha 90
_cell_angle_beta 99.501(5)
_cell_angle_gamma 90
_cell_formula_units_Z 4
_cell_length_a 8.0695(3)
_cell_length_b 13.0677(5)
_cell_length_c 17.6138(10)
_cell_measurement_reflns_used 2506
_cell_measurement_temperature 297
_cell_measurement_theta_max 28.99
_cell_measurement_theta_min 2.98
_cell_volume 1831.89(15)
_computing_cell_refinement 'CrysAlis RED (Oxford Diffraction, 2008)'
_computing_data_collection 'CrysAlis CCD (Oxford Diffraction, 2008)'
_computing_data_reduction 'CrysAlis RED (Oxford Diffraction, 2008)'
_computing_molecular_graphics 'PLATON (Spek, 2009)'
_computing_publication_material 'PLATON (Spek, 2009)'
_computing_structure_refinement 'SHELXL97 (Sheldrick, 2008)'
_computing_structure_solution 'SHELXS97 (Sheldrick, 2008)'
_diffrn_ambient_temperature 297
_diffrn_measured_fraction_theta_full 0.999
_diffrn_measured_fraction_theta_max 0.876
_diffrn_measurement_device_type 'Oxford Diffraction Gemini-S CCD'
_diffrn_measurement_method \w
_diffrn_radiation_monochromator graphite
_diffrn_radiation_type MoK\a
_diffrn_radiation_wavelength 0.71073
_diffrn_reflns_av_R_equivalents 0.0253
_diffrn_reflns_av_sigmaI/netI 0.0737
_diffrn_reflns_limit_h_max 10
_diffrn_reflns_limit_h_min -10
_diffrn_reflns_limit_k_max 16
_diffrn_reflns_limit_k_min -17
_diffrn_reflns_limit_l_max 20
_diffrn_reflns_limit_l_min -24
_diffrn_reflns_number 8821
_diffrn_reflns_reduction_process
;
;
_diffrn_reflns_theta_full 26.00
_diffrn_reflns_theta_max 29.05
_diffrn_reflns_theta_min 3.00
_exptl_absorpt_coefficient_mu 0.080
_exptl_absorpt_correction_T_max 1.000
_exptl_absorpt_correction_T_min 0.919
_exptl_absorpt_correction_type multi-scan
_exptl_absorpt_process_details '(CrysAlis PRO; Oxford Diffraction, 2009)'
_exptl_crystal_colour colorless
_exptl_crystal_density_diffrn 1.216
_exptl_crystal_density_method 'Not Measured'
_exptl_crystal_description parallelepiped
_exptl_crystal_F_000 712
_exptl_crystal_size_max 0.60
_exptl_crystal_size_mid 0.18
_exptl_crystal_size_min 0.12
_refine_diff_density_max 0.147
_refine_diff_density_min -0.224
_refine_ls_extinction_method none
_refine_ls_goodness_of_fit_ref 1.025
_refine_ls_hydrogen_treatment mixed
_refine_ls_matrix_type full
_refine_ls_number_parameters 232
_refine_ls_number_reflns 4277
_refine_ls_number_restraints 3
_refine_ls_restrained_S_all 1.024
_refine_ls_R_factor_all 0.1136
_refine_ls_R_factor_gt 0.0444
_refine_ls_shift/su_max 0.000
_refine_ls_shift/su_mean 0.000
_refine_ls_structure_factor_coef Fsqd
_refine_ls_weighting_details 'calc w=1/[\s^2^(Fo^2^)+(0.0250P)^2^]         where P=(Fo^2^+2Fc^2^)/3'
_refine_ls_weighting_scheme calc
_refine_ls_wR_factor_gt 0.0770
_refine_ls_wR_factor_ref 0.0820
_reflns_number_gt 1870
_reflns_number_total 4277
_reflns_threshold_expression I>2\s(I)
_cod_data_source_file xu5156.cif
_cod_data_source_block I
_cod_original_sg_symbol_H-M 'P 21/c'
_cod_database_code 2229549
_cod_database_fobs_code 2229549

loop_
_symmetry_equiv_pos_site_id
_symmetry_equiv_pos_as_xyz
1 x,y,z
2 -x,1/2+y,1/2-z
3 -x,-y,-z
4 x,1/2-y,1/2+z

loop_
_atom_site_aniso_label
_atom_site_aniso_U_11
_atom_site_aniso_U_22
_atom_site_aniso_U_33
_atom_site_aniso_U_12
_atom_site_aniso_U_13
_atom_site_aniso_U_23
N2 0.0437(9) 0.0556(9) 0.0657(11) 0.0178(7) 0.0069(9) 0.0008(8)
N3 0.0678(11) 0.0797(11) 0.0613(12) 0.0363(9) 0.0146(9) 0.0079(10)
C9 0.0509(12) 0.0498(10) 0.0631(14) 0.0097(9) 0.0032(10) 0.0069(10)
C10 0.0460(11) 0.0559(11) 0.0560(13) 0.0066(9) 0.0135(9) -0.0026(10)
C11 0.0385(10) 0.0426(11) 0.0617(13) 0.0093(8) 0.0030(10) -0.0118(10)
C12 0.0609(13) 0.0670(12) 0.0668(14) 0.0282(10) 0.0097(11) 0.0173(11)
C13 0.0588(13) 0.0887(14) 0.0608(14) 0.0230(11) 0.0196(10) 0.0105(12)
C14 0.0474(12) 0.0566(11) 0.1053(17) 0.0179(10) 0.0062(11) -0.0171(11)
C15 0.0442(11) 0.0605(11) 0.0922(16) 0.0139(10) 0.0082(11) -0.0143(11)
C16 0.0388(11) 0.0516(11) 0.0611(14) 0.0114(9) 0.0077(10) -0.0091(10)
C17 0.0597(13) 0.0812(13) 0.0535(14) 0.0216(11) 0.0173(10) -0.0002(11)
C18 0.0713(14) 0.0834(15) 0.0572(15) 0.0318(11) 0.0071(12) 0.0163(11)
C19 0.0877(16) 0.1022(16) 0.0580(15) 0.0442(14) 0.0285(12) 0.0109(13)
C20 0.0699(14) 0.0747(13) 0.0617(15) 0.0361(11) 0.0127(11) 0.0150(11)
O1 0.0387(8) 0.0491(7) 0.0761(9) 0.0153(6) 0.0130(7) -0.0007(6)
O2 0.0306(7) 0.0689(8) 0.1025(10) -0.0004(6) 0.0192(7) 0.0135(7)
N1 0.0418(10) 0.0476(10) 0.1012(14) 0.0112(9) 0.0184(10) -0.0012(10)
C1 0.0324(7) 0.0430(7) 0.0442(7) 0.0040(5) 0.0058(5) -0.0032(6)
C2 0.0324(7) 0.0430(7) 0.0442(7) 0.0040(5) 0.0058(5) -0.0032(6)
C3 0.0354(10) 0.0332(8) 0.0604(12) 0.0031(8) 0.0109(8) -0.0035(8)
C4 0.0313(10) 0.0403(10) 0.0651(13) -0.0011(8) 0.0123(8) -0.0038(8)
C5 0.0316(9) 0.0430(10) 0.0519(12) 0.0085(8) 0.0072(8) -0.0072(9)
C6 0.0411(11) 0.0378(9) 0.0606(13) 0.0039(9) 0.0088(9) -0.0002(9)
C7 0.0354(10) 0.0444(10) 0.0594(12) -0.0042(8) 0.0109(9) 0.0003(9)
C8 0.0647(14) 0.0445(11) 0.138(2) 0.0047(9) 0.0217(13) 0.0091(11)

loop_
_atom_site_type_symbol
_atom_site_label
_atom_site_fract_x
_atom_site_fract_y
_atom_site_fract_z
_atom_site_U_iso_or_equiv
_atom_site_thermal_displace_type
_atom_site_calc_flag
_atom_site_refinement_flags
_atom_site_occupancy
N N2 0.63037(17) 0.47008(10) 0.62737(9) 0.0552(6) Uani . . 1.000
N N3 1.58754(19) 0.08351(11) 0.60868(10) 0.0692(7) Uani . . 1.000
C C9 0.7078(2) 0.47692(12) 0.56699(11) 0.0553(7) Uani . . 1.000
C C10 0.8385(2) 0.41502(12) 0.55562(10) 0.0521(7) Uani . . 1.000
C C11 0.8957(2) 0.34059(12) 0.60903(11) 0.0482(7) Uani . . 1.000
C C12 0.8172(2) 0.33448(13) 0.67191(11) 0.0650(8) Uani . . 1.000
C C13 0.6872(2) 0.39953(15) 0.67901(11) 0.0683(8) Uani . . 1.000
C C14 1.0359(2) 0.26912(12) 0.59857(12) 0.0705(8) Uani . . 1.000
C C15 1.2064(2) 0.30811(12) 0.62896(11) 0.0660(7) Uani . . 1.000
C C16 1.3425(2) 0.23093(12) 0.62204(11) 0.0506(7) Uani . . 1.000
C C17 1.4071(2) 0.16866(14) 0.68217(11) 0.0639(8) Uani . . 1.000
C C18 1.5274(2) 0.09729(14) 0.67281(12) 0.0710(8) Uani . . 1.000
C C19 1.5251(2) 0.14425(15) 0.55151(12) 0.0808(9) Uani . . 1.000
C C20 1.4039(2) 0.21762(13) 0.55528(11) 0.0686(8) Uani . . 1.000
O O1 0.34436(14) 0.56570(8) 0.63298(7) 0.0542(5) Uani . . 1.000
O O2 0.47629(14) 0.71109(8) 0.61635(7) 0.0664(5) Uani . . 1.000
N N1 -0.25914(19) 0.86901(13) 0.64324(10) 0.0628(7) Uani . . 1.000
C C1 0.34970(19) 0.66628(12) 0.62564(9) 0.0399(4) Uani . . 1.000
C C2 0.18870(19) 0.71739(11) 0.63001(9) 0.0399(4) Uani . . 1.000
C C3 0.04752(18) 0.66405(11) 0.64278(9) 0.0427(6) Uani . . 1.000
C C4 -0.09994(19) 0.71458(11) 0.64585(9) 0.0451(6) Uani . . 1.000
C C5 -0.11212(19) 0.82069(12) 0.63671(9) 0.0421(6) Uani . . 1.000
C C6 0.0301(2) 0.87564(11) 0.62414(9) 0.0465(6) Uani . . 1.000
C C7 0.17592(19) 0.82300(11) 0.62061(9) 0.0461(6) Uani . . 1.000
C C8 0.0217(2) 0.99081(11) 0.61582(12) 0.0818(9) Uani . . 1.000
H H9A 0.67140 0.52660 0.53020 0.0660 Uiso calc R 1.000
H H10A 0.88840 0.42320 0.51200 0.0620 Uiso calc R 1.000
H H12A 0.85190 0.28610 0.71000 0.0780 Uiso calc R 1.000
H H13A 0.63640 0.39370 0.72250 0.0820 Uiso calc R 1.000
H H14A 1.01960 0.20490 0.62390 0.0850 Uiso calc R 1.000
H H14B 1.02920 0.25500 0.54410 0.0850 Uiso calc R 1.000
H H15A 1.21180 0.32640 0.68270 0.0790 Uiso calc R 1.000
H H15B 1.22680 0.36960 0.60110 0.0790 Uiso calc R 1.000
H H17A 1.36980 0.17460 0.72920 0.0770 Uiso calc R 1.000
H H18A 1.56900 0.05610 0.71470 0.0850 Uiso calc R 1.000
H H19A 1.56560 0.13720 0.50530 0.0970 Uiso calc R 1.000
H H20A 1.36450 0.25770 0.51250 0.0820 Uiso calc R 1.000
H H1A 0.4380(9) 0.5416(12) 0.6323(10) 0.082(7) Uiso . . 1.000
H H1B -0.3449(12) 0.8295(10) 0.6418(10) 0.075(7) Uiso . . 1.000
H H1C -0.2717(19) 0.9312(4) 0.6273(8) 0.055(6) Uiso . . 1.000
H H3A 0.05290 0.59340 0.64930 0.0510 Uiso calc R 1.000
H H4A -0.19370 0.67760 0.65420 0.0540 Uiso calc R 1.000
H H7A 0.26980 0.85930 0.61160 0.0550 Uiso calc R 1.000
H H8A 0.12810 1.01620 0.60650 0.1230 Uiso calc R 1.000
H H8B -0.00420 1.02060 0.66230 0.1230 Uiso calc R 1.000
H H8C -0.06420 1.00870 0.57340 0.1230 Uiso calc R 1.000

loop_
_atom_type_symbol
_atom_type_description
_atom_type_scat_dispersion_real
_atom_type_scat_dispersion_imag
_atom_type_scat_source
O O 0.0106 0.0060 'International Tables Vol C Tables 4.2.6.8 and 6.1.1.4'
N N 0.0061 0.0033 'International Tables Vol C Tables 4.2.6.8 and 6.1.1.4'
H H 0.0000 0.0000 'International Tables Vol C Tables 4.2.6.8 and 6.1.1.4'
C C 0.0033 0.0016 'International Tables Vol C Tables 4.2.6.8 and 6.1.1.4'

loop_
_geom_angle_atom_site_label_1
_geom_angle_atom_site_label_2
_geom_angle_atom_site_label_3
_geom_angle_site_symmetry_1
_geom_angle_site_symmetry_2
_geom_angle_site_symmetry_3
_geom_angle
_geom_angle_publ_flag
C1 O1 H1A . . . 109.6(10) no
C9 N2 C13 . . . 116.35(14) no
C18 N3 C19 . . . 115.24(16) no
H1B N1 H1C . . . 120.4(14) no
C5 N1 H1B . . . 115.2(8) no
C5 N1 H1C . . . 117.8(10) no
N2 C9 C10 . . . 123.71(16) no
C9 C10 C11 . . . 119.73(16) no
C10 C11 C12 . . . 116.53(15) no
C10 C11 C14 . . . 121.95(16) no
C12 C11 C14 . . . 121.52(16) no
C11 C12 C13 . . . 120.11(17) no
N2 C13 C12 . . . 123.55(17) no
C11 C14 C15 . . . 114.53(14) no
C14 C15 C16 . . . 112.66(14) no
C15 C16 C17 . . . 121.57(16) no
C15 C16 C20 . . . 121.90(16) no
C17 C16 C20 . . . 116.51(16) no
C16 C17 C18 . . . 119.77(17) no
N3 C18 C17 . . . 124.36(18) no
N3 C19 C20 . . . 124.59(18) no
C16 C20 C19 . . . 119.53(17) no
C10 C9 H9A . . . 118.00 no
N2 C9 H9A . . . 118.00 no
C9 C10 H10A . . . 120.00 no
C11 C10 H10A . . . 120.00 no
C11 C12 H12A . . . 120.00 no
C13 C12 H12A . . . 120.00 no
C12 C13 H13A . . . 118.00 no
N2 C13 H13A . . . 118.00 no
C11 C14 H14A . . . 109.00 no
C11 C14 H14B . . . 109.00 no
H14A C14 H14B . . . 108.00 no
C15 C14 H14A . . . 109.00 no
C15 C14 H14B . . . 109.00 no
C16 C15 H15A . . . 109.00 no
C14 C15 H15B . . . 109.00 no
C16 C15 H15B . . . 109.00 no
H15A C15 H15B . . . 108.00 no
C14 C15 H15A . . . 109.00 no
C16 C17 H17A . . . 120.00 no
C18 C17 H17A . . . 120.00 no
N3 C18 H18A . . . 118.00 no
C17 C18 H18A . . . 118.00 no
C20 C19 H19A . . . 118.00 no
N3 C19 H19A . . . 118.00 no
C16 C20 H20A . . . 120.00 no
C19 C20 H20A . . . 120.00 no
O2 C1 C2 . . . 123.92(14) no
O1 C1 O2 . . . 122.37(14) no
O1 C1 C2 . . . 113.71(13) no
C1 C2 C7 . . . 119.45(14) no
C3 C2 C7 . . . 118.13(14) no
C1 C2 C3 . . . 122.42(13) no
C2 C3 C4 . . . 120.46(14) no
C3 C4 C5 . . . 121.25(14) no
N1 C5 C4 . . . 119.65(15) no
N1 C5 C6 . . . 121.45(15) no
C4 C5 C6 . . . 118.85(14) no
C5 C6 C8 . . . 120.01(14) no
C7 C6 C8 . . . 121.27(14) no
C5 C6 C7 . . . 118.72(14) no
C2 C7 C6 . . . 122.58(14) no
C2 C3 H3A . . . 120.00 no
C4 C3 H3A . . . 120.00 no
C3 C4 H4A . . . 119.00 no
C5 C4 H4A . . . 119.00 no
C2 C7 H7A . . . 119.00 no
C6 C7 H7A . . . 119.00 no
C6 C8 H8A . . . 109.00 no
C6 C8 H8B . . . 109.00 no
C6 C8 H8C . . . 109.00 no
H8A C8 H8B . . . 109.00 no
H8A C8 H8C . . . 110.00 no
H8B C8 H8C . . . 110.00 no

loop_
_geom_bond_atom_site_label_1
_geom_bond_atom_site_label_2
_geom_bond_site_symmetry_1
_geom_bond_site_symmetry_2
_geom_bond_distance
_geom_bond_publ_flag
O1 C1 . . 1.3221(19) no
O2 C1 . . 1.2118(19) no
O1 H1A . . 0.821(9) no
N2 C13 . . 1.323(2) no
N2 C9 . . 1.322(2) no
N3 C18 . . 1.313(3) no
N3 C19 . . 1.315(3) no
N1 C5 . . 1.366(2) no
N1 H1C . . 0.860(7) no
N1 H1B . . 0.860(11) no
C9 C10 . . 1.370(2) no
C10 C11 . . 1.379(2) no
C11 C12 . . 1.366(3) no
C11 C14 . . 1.502(2) no
C12 C13 . . 1.372(2) no
C14 C15 . . 1.482(2) no
C15 C16 . . 1.511(2) no
C16 C17 . . 1.369(3) no
C16 C20 . . 1.360(3) no
C17 C18 . . 1.376(2) no
C19 C20 . . 1.379(2) no
C9 H9A . . 0.9300 no
C10 H10A . . 0.9300 no
C12 H12A . . 0.9300 no
C13 H13A . . 0.9300 no
C14 H14A . . 0.9700 no
C14 H14B . . 0.9700 no
C15 H15B . . 0.9700 no
C15 H15A . . 0.9700 no
C17 H17A . . 0.9300 no
C18 H18A . . 0.9300 no
C19 H19A . . 0.9300 no
C20 H20A . . 0.9300 no
C1 C2 . . 1.474(2) no
C2 C3 . . 1.385(2) no
C2 C7 . . 1.392(2) no
C3 C4 . . 1.370(2) no
C4 C5 . . 1.398(2) no
C5 C6 . . 1.402(2) no
C6 C7 . . 1.373(2) no
C6 C8 . . 1.513(2) no
C3 H3A . . 0.9300 no
C4 H4A . . 0.9300 no
C7 H7A . . 0.9300 no
C8 H8A . . 0.9600 no
C8 H8B . . 0.9600 no
C8 H8C . . 0.9600 no

loop_
_geom_hbond_atom_site_label_D
_geom_hbond_atom_site_label_H
_geom_hbond_atom_site_label_A
_geom_hbond_site_symmetry_A
_geom_hbond_distance_DH
_geom_hbond_distance_HA
_geom_hbond_distance_DA
_geom_hbond_angle_DHA
_geom_hbond_publ_flag
O1 H1A N2 . 0.821(9) 1.826(11) 2.6407(18) 171.6(15) yes
N1 H1B O2 1_455 0.860(11) 2.113(12) 2.951(2) 164.5(14) yes
N1 H1C N3 1_365 0.860(7) 2.288(9) 3.084(2) 153.8(14) yes
C12 H12A Cg 2_646 0.93 2.76 3.540(2) 141 yes

loop_
_geom_torsion_atom_site_label_1
_geom_torsion_atom_site_label_2
_geom_torsion_atom_site_label_3
_geom_torsion_atom_site_label_4
_geom_torsion_site_symmetry_1
_geom_torsion_site_symmetry_2
_geom_torsion_site_symmetry_3
_geom_torsion_site_symmetry_4
_geom_torsion
_geom_torsion_publ_flag
C13 N2 C9 C10 . . . . 0.9(3) no
C9 N2 C13 C12 . . . . -1.0(3) no
C19 N3 C18 C17 . . . . 0.4(3) no
C18 N3 C19 C20 . . . . -0.7(3) no
N2 C9 C10 C11 . . . . 0.0(3) no
C9 C10 C11 C12 . . . . -0.9(2) no
C9 C10 C11 C14 . . . . 178.60(16) no
C10 C11 C12 C13 . . . . 0.8(3) no
C14 C11 C12 C13 . . . . -178.66(16) no
C10 C11 C14 C15 . . . . 87.8(2) no
C12 C11 C14 C15 . . . . -92.8(2) no
C11 C12 C13 N2 . . . . 0.1(3) no
C11 C14 C15 C16 . . . . 176.12(16) no
C14 C15 C16 C17 . . . . -96.3(2) no
C14 C15 C16 C20 . . . . 81.9(2) no
C15 C16 C17 C18 . . . . 178.08(16) no
C20 C16 C17 C18 . . . . -0.1(2) no
C15 C16 C20 C19 . . . . -178.34(16) no
C17 C16 C20 C19 . . . . -0.1(2) no
C16 C17 C18 N3 . . . . 0.0(3) no
N3 C19 C20 C16 . . . . 0.6(3) no
O1 C1 C2 C3 . . . . 1.7(2) no
O1 C1 C2 C7 . . . . -177.92(14) no
O2 C1 C2 C3 . . . . -178.20(16) no
O2 C1 C2 C7 . . . . 2.2(2) no
C1 C2 C3 C4 . . . . -179.52(15) no
C7 C2 C3 C4 . . . . 0.1(2) no
C1 C2 C7 C6 . . . . -179.85(15) no
C3 C2 C7 C6 . . . . 0.5(2) no
C2 C3 C4 C5 . . . . -0.4(2) no
C3 C4 C5 N1 . . . . -177.34(16) no
C3 C4 C5 C6 . . . . 0.0(2) no
N1 C5 C6 C7 . . . . 177.88(16) no
N1 C5 C6 C8 . . . . -1.3(2) no
C4 C5 C6 C7 . . . . 0.6(2) no
C4 C5 C6 C8 . . . . -178.64(15) no
C5 C6 C7 C2 . . . . -0.9(2) no
C8 C6 C7 C2 . . . . 178.32(16) no

loop_
_cod_related_entry_id
_cod_related_entry_database
_cod_related_entry_code
1 ChemSpider 30656558
